data_1515078
loop_
_publ_author_name
'Liu, Demin'
'Wu, Haohan'
'Wang, Shunzhi'
'Xie, Zhigang'
'Li, Jing'
'Lin, Wenbin'

_publ_section_title
;
 A high connectivity metal--organic framework with exceptional hydrogen
 and methane uptake capacities
;
_journal_issue 10
_journal_name_full 'Chemical Science'
_journal_page_first 3032
_journal_paper_doi 10.1039/c2sc20601c
_journal_volume 3
_journal_year 2012
_chemical_formula_sum 'C34.71 H20 O8 Zn1.71'
_chemical_formula_weight 677.14
_chemical_name_systematic
;
?
;
_space_group_IT_number 122
_symmetry_cell_setting tetragonal
_symmetry_space_group_name_Hall 'I -4 2bw'
_symmetry_space_group_name_H-M 'I -4 2 d'
_atom_sites_solution_hydrogens geom
_atom_sites_solution_primary direct
_atom_sites_solution_secondary difmap
_audit_creation_method SHELXL-97
_cell_angle_alpha 90.00
_cell_angle_beta 90.00
_cell_angle_gamma 90.00
_cell_formula_units_Z 28
_cell_length_a 36.3615(3)
_cell_length_b 36.3615(3)
_cell_length_c 34.7679(6)
_cell_measurement_temperature 296(2)
_cell_volume 45968.7(10)
_computing_structure_refinement 'SHELXL-97 (Sheldrick, 1997)'
_computing_structure_solution 'SHELXS-97 (Sheldrick, 1990)'
_diffrn_ambient_temperature 296(2)
_diffrn_measured_fraction_theta_full 0.993
_diffrn_measured_fraction_theta_max 0.993
_diffrn_radiation_monochromator graphite
_diffrn_radiation_source 'fine-focus sealed tube'
_diffrn_radiation_type CuK\a
_diffrn_radiation_wavelength 1.54178
_diffrn_reflns_av_R_equivalents 0.0000
_diffrn_reflns_av_sigmaI/netI 0.0633
_diffrn_reflns_limit_h_max 21
_diffrn_reflns_limit_h_min -21
_diffrn_reflns_limit_k_max 30
_diffrn_reflns_limit_k_min 0
_diffrn_reflns_limit_l_max 28
_diffrn_reflns_limit_l_min 0
_diffrn_reflns_number 6873
_diffrn_reflns_theta_full 39.97
_diffrn_reflns_theta_max 39.97
_diffrn_reflns_theta_min 3.00
_exptl_absorpt_coefficient_mu 0.996
_exptl_crystal_density_diffrn 0.685
_exptl_crystal_density_method 'not measured'
_exptl_crystal_F_000 9624
_refine_diff_density_max 0.199
_refine_diff_density_min -0.156
_refine_diff_density_rms 0.033
_refine_ls_abs_structure_details 'Flack H D (1983), Acta Cryst. A39, 876-881'
_refine_ls_abs_structure_Flack 0.04(3)
_refine_ls_extinction_method none
_refine_ls_goodness_of_fit_ref 0.954
_refine_ls_hydrogen_treatment mixed
_refine_ls_matrix_type full
_refine_ls_number_parameters 604
_refine_ls_number_reflns 6873
_refine_ls_number_restraints 506
_refine_ls_restrained_S_all 0.969
_refine_ls_R_factor_all 0.0478
_refine_ls_R_factor_gt 0.0388
_refine_ls_shift/su_max 0.000
_refine_ls_shift/su_mean 0.000
_refine_ls_structure_factor_coef Fsqd
_refine_ls_weighting_details 'calc w=1/[\s^2^(Fo^2^)+(0.0590P)^2^+0.0000P] where P=(Fo^2^+2Fc^2^)/3'
_refine_ls_weighting_scheme calc
_refine_ls_wR_factor_gt 0.0933
_refine_ls_wR_factor_ref 0.0966
_reflns_number_gt 5780
_reflns_number_total 6873
_reflns_threshold_expression >2sigma(I)
_cod_data_source_file c2sc20601c.txt
_cod_data_source_block i42d
_cod_depositor_comments
;
The following automatic conversions were performed:

'_symmetry_cell_setting' value 'Tetragonal' changed to 'tetragonal'
according to
/usr/data/users/saulius/automatic-downloads/retrospective/RSC/lib/dictionaries/cif_core.dic
dictionary named 'cif_core.dic' version 2.4.2 from 2011-04-26.

Automatic conversion script
Id: cif_fix_values 2281 2013-09-26 08:29:07Z andrius 
;
_cod_original_sg_symbol_H-M I-42d
_cod_database_code 1515078

loop_
_symmetry_equiv_pos_as_xyz
'x, y, z'
'-x, -y, z'
'y, -x, -z'
'-y, x, -z'
'-x+1/2, y, -z+3/4'
'x+1/2, -y, -z+3/4'
'-y+1/2, -x, z+3/4'
'y+1/2, x, z+3/4'
'x+1/2, y+1/2, z+1/2'
'-x+1/2, -y+1/2, z+1/2'
'y+1/2, -x+1/2, -z+1/2'
'-y+1/2, x+1/2, -z+1/2'
'-x+1, y+1/2, -z+5/4'
'x+1, -y+1/2, -z+5/4'
'-y+1, -x+1/2, z+5/4'
'y+1, x+1/2, z+5/4'

loop_
_atom_site_label
_atom_site_type_symbol
_atom_site_fract_x
_atom_site_fract_y
_atom_site_fract_z
_atom_site_U_iso_or_equiv
_atom_site_adp_type
_atom_site_occupancy
_atom_site_symmetry_multiplicity
_atom_site_calc_flag
_atom_site_refinement_flags
_atom_site_disorder_assembly
_atom_site_disorder_group
C107 C 0.06819(6) -0.11535(6) 0.45461(4) 0.0741(17) Uani 1 1 d GDU . .
C108 C 0.06828(6) -0.13221(6) 0.49049(5) 0.0911(19) Uani 1 1 d GU . .
H108 H 0.0629 -0.1186 0.5124 0.109 Uiso 1 1 calc R . .
C109 C 0.07647(7) -0.16943(6) 0.49361(5) 0.096(2) Uani 1 1 d GU . .
H109 H 0.0765 -0.1807 0.5176 0.115 Uiso 1 1 calc R . .
C110 C 0.08458(8) -0.18979(6) 0.46085(6) 0.092(2) Uani 1 1 d GU . .
C111 C 0.08449(7) -0.17293(5) 0.42497(5) 0.093(2) Uani 1 1 d GU . .
H111 H 0.0899 -0.1866 0.4031 0.112 Uiso 1 1 calc R . .
C112 C 0.07630(6) -0.13571(5) 0.42185(5) 0.0869(19) Uani 1 1 d GU . .
H112 H 0.0762 -0.1244 0.3978 0.104 Uiso 1 1 calc R . .
C105 C 0.06607(5) -0.01851(5) 0.41694(4) 0.0594(15) Uani 1 1 d GDU . .
C106 C 0.04264(6) -0.00115(6) 0.44279(4) 0.0530(16) Uani 1 1 d GU . .
H106 H 0.0369 0.0236 0.4396 0.064 Uiso 1 1 calc R . .
C101 C 0.02778(6) -0.02076(6) 0.47340(4) 0.0524(16) Uani 1 1 d GU . .
C102 C 0.03636(5) -0.05774(6) 0.47815(4) 0.0578(17) Uani 1 1 d GDU . .
H102 H 0.0264 -0.0709 0.4986 0.069 Uiso 1 1 calc R . .
C103 C 0.05979(5) -0.07510(6) 0.45231(4) 0.0636(16) Uani 1 1 d GDU . .
C104 C 0.07464(5) -0.05549(5) 0.42170(4) 0.0610(17) Uani 1 1 d GDU . .
H104 H 0.0903 -0.0671 0.4044 0.073 Uiso 1 1 calc R . .
C116 C 0.10440(5) 0.04361(4) 0.31988(4) 0.0734(17) Uani 1 1 d GDU . .
C117 C 0.10195(6) 0.06022(5) 0.35579(4) 0.0756(18) Uani 1 1 d GDU . .
H117 H 0.1077 0.0850 0.3586 0.091 Uiso 1 1 calc R . .
C118 C 0.09092(6) 0.03981(5) 0.38755(4) 0.0723(18) Uani 1 1 d GDU . .
H118 H 0.0893 0.0509 0.4116 0.087 Uiso 1 1 calc R . .
C113 C 0.08234(5) 0.00277(5) 0.38341(4) 0.0667(16) Uani 1 1 d GDU . .
C114 C 0.08479(4) -0.01386(5) 0.34750(4) 0.0706(18) Uani 1 1 d GDU . .
H114 H 0.0790 -0.0386 0.3447 0.085 Uiso 1 1 calc R . .
C115 C 0.09581(4) 0.00656(4) 0.31574(4) 0.0729(18) Uani 1 1 d GDU . .
H115 H 0.0974 -0.0046 0.2917 0.088 Uiso 1 1 calc R . .
C9 C 0.18831(4) 0.07330(4) 0.00101(4) 0.0565(15) Uani 1 1 d GDU . .
C14 C 0.19118(4) 0.10847(4) 0.01638(4) 0.0612(17) Uani 1 1 d GU . .
H14 H 0.1963 0.1283 0.0004 0.073 Uiso 1 1 calc R . .
C13 C 0.18643(4) 0.11394(4) 0.05564(4) 0.0668(17) Uani 1 1 d GDU . .
H13 H 0.1884 0.1375 0.0659 0.080 Uiso 1 1 calc R . .
C12 C 0.17882(4) 0.08424(4) 0.07952(4) 0.0629(16) Uani 1 1 d GDU . .
C11 C 0.17595(4) 0.04908(4) 0.06414(4) 0.0672(17) Uani 1 1 d GDU . .
H11 H 0.1709 0.0292 0.0801 0.081 Uiso 1 1 calc R . .
C10 C 0.18070(4) 0.04360(4) 0.02489(4) 0.0646(17) Uani 1 1 d GU . .
H10 H 0.1788 0.0201 0.0146 0.078 Uiso 1 1 calc R . .
C2 C 0.22458(5) 0.08605(5) -0.10099(4) 0.0319(13) Uani 1 1 d GDU . .
C3 C 0.21824(4) 0.09137(5) -0.06196(4) 0.0362(14) Uani 1 1 d GDU . .
H3 H 0.2297 0.1106 -0.0491 0.043 Uiso 1 1 calc R . .
C4 C 0.19478(4) 0.06787(5) -0.04215(4) 0.0463(14) Uani 1 1 d GDU . .
C5 C 0.17766(5) 0.03905(5) -0.06138(4) 0.0467(15) Uani 1 1 d GDU . .
H5 H 0.1620 0.0233 -0.0481 0.056 Uiso 1 1 calc R . .
C6 C 0.18399(6) 0.03374(6) -0.10041(4) 0.0410(14) Uani 1 1 d GU . .
C7 C 0.20746(6) 0.05724(6) -0.12022(4) 0.0350(14) Uani 1 1 d GDU . .
H7 H 0.2117 0.0537 -0.1463 0.042 Uiso 1 1 calc R . .
C4A C 0.27279(6) 0.19031(5) -0.05558(5) 0.0460(14) Uani 1 1 d GDU . .
C5A C 0.31039(6) 0.18592(6) -0.05000(5) 0.0482(16) Uani 1 1 d GDU . .
H5A H 0.3231 0.2019 -0.0338 0.058 Uiso 1 1 calc R . .
C6A C 0.32905(5) 0.15768(7) -0.06858(5) 0.0431(16) Uani 1 1 d GU . .
C7A C 0.31011(5) 0.13382(6) -0.09273(5) 0.0401(15) Uani 1 1 d GDU . .
H7A H 0.3226 0.1149 -0.1052 0.048 Uiso 1 1 calc R . .
C2A C 0.27251(5) 0.13821(5) -0.09831(4) 0.0343(13) Uani 1 1 d GDU . .
C3A C 0.25385(5) 0.16646(5) -0.07974(4) 0.0378(15) Uani 1 1 d GDU . .
H3A H 0.2287 0.1694 -0.0835 0.045 Uiso 1 1 calc R . .
Zn1 Zn 0.13903(2) 0.05767(2) 0.19671(2) 0.0422(3) Uani 1 1 d . . .
Zn2 Zn 0.13728(2) 0.13152(2) 0.24951(2) 0.0538(3) Uani 1 1 d . . .
Zn3 Zn 0.20476(3) 0.12318(3) 0.18793(3) 0.0624(3) Uani 1 1 d . . .
C1 C 0.2500 0.1123(2) -0.1250 0.0324(16) Uani 1 2 d SDU . .
C8 C 0.1673(2) 0.00237(18) -0.12190(19) 0.0412(17) Uani 1 1 d U . .
C15 C 0.1766(2) 0.0906(3) 0.1229(2) 0.0653(16) Uani 1 1 d DU . .
C100 C 0.0000 0.0000 0.5000 0.053(3) Uani 1 4 d SU . .
C119 C 0.1144(2) 0.0657(3) 0.2835(3) 0.0756(17) Uani 1 1 d DU . .
C200 C 0.1512(3) -0.0520(2) 0.19002(18) 0.111(2) Uani 1 1 d DU . .
C201 C 0.1239(3) -0.0703(2) 0.1801(3) 0.118(2) Uani 1 1 d DU . .
H201 H 0.1021 -0.0580 0.1747 0.142 Uiso 1 1 calc R . .
C203 C 0.1538(3) -0.1292(2) 0.1855(3) 0.108(2) Uani 1 1 d U . .
C204 C 0.1847(3) -0.1074(2) 0.1933(3) 0.114(2) Uani 1 1 d U . .
H204 H 0.2076 -0.1182 0.1969 0.137 Uiso 1 1 calc R . .
C205 C 0.1807(3) -0.0702(2) 0.1956(3) 0.117(2) Uani 1 1 d DU . .
H205 H 0.2016 -0.0567 0.2018 0.141 Uiso 1 1 calc R . .
C206 C 0.1473(3) -0.0111(3) 0.1936(3) 0.113(2) Uani 1 1 d DU . .
C300 C 0.0584(2) 0.1369(2) 0.1607(2) 0.0610(16) Uani 1 1 d DU . .
C301 C 0.04803(19) 0.1725(2) 0.1660(2) 0.0629(17) Uani 1 1 d DU . .
H301 H 0.0615 0.1872 0.1827 0.075 Uiso 1 1 calc R . .
C302 C 0.01757(19) 0.1874(2) 0.1470(2) 0.063(2) Uani 1 1 d DU . .
H302 H 0.0109 0.2117 0.1518 0.075 Uiso 1 1 calc R . .
C303 C 0.0104(2) 0.1319(2) 0.1144(2) 0.068(2) Uani 1 1 d DU . .
H303 H -0.0010 0.1181 0.0952 0.082 Uiso 1 1 calc R . .
C304 C 0.0392(2) 0.1167(2) 0.1345(2) 0.0652(18) Uani 1 1 d DU . .
H304 H 0.0457 0.0923 0.1301 0.078 Uiso 1 1 calc R . .
C305 C 0.0887(2) 0.1208(2) 0.1813(2) 0.0620(16) Uani 1 1 d DU . .
C500 C 0.2445(2) 0.2355(2) 0.2354(2) 0.078(2) Uani 1 1 d DU . .
H500 H 0.2513 0.2274 0.2110 0.093 Uiso 1 1 calc R . .
C501 C 0.2172(2) 0.2168(2) 0.2552(2) 0.0729(18) Uani 1 1 d DU . .
C502 C 0.1985(2) 0.1843(2) 0.2396(3) 0.0726(17) Uani 1 1 d DU . .
C9A C 0.2531(2) 0.22244(19) -0.0380(2) 0.0593(16) Uani 1 1 d DU . .
C10A C 0.22639(19) 0.2404(2) -0.0573(2) 0.0676(18) Uani 1 1 d DU . .
H10A H 0.2196 0.2324 -0.0816 0.081 Uiso 1 1 calc R . .
C11A C 0.2088(2) 0.2708(2) -0.0412(2) 0.069(2) Uani 1 1 d DU . .
H11A H 0.1910 0.2830 -0.0554 0.083 Uiso 1 1 calc R . .
C14A C 0.26176(19) 0.2346(2) -0.0004(2) 0.0690(19) Uani 1 1 d DU . .
H14A H 0.2793 0.2222 0.0140 0.083 Uiso 1 1 calc R . .
O1 O 0.1006(2) 0.16870(17) 0.2777(2) 0.142(3) Uani 1 1 d . . .
H1 H 0.0890 0.1577 0.2943 0.212 Uiso 1 1 calc R . .
O119 O 0.11308(14) 0.05060(13) 0.25295(14) 0.0757(15) Uani 1 1 d DU . .
O120 O 0.12559(15) 0.09704(14) 0.29092(13) 0.0785(15) Uani 1 1 d DU . .
O123 O 0.17284(11) 0.09426(10) 0.22105(11) 0.0460(12) Uani 1 1 d . . .
O206 O 0.11918(19) 0.00506(13) 0.18258(17) 0.1123(19) Uani 1 1 d DU . .
O207 O 0.17397(19) 0.00652(15) 0.20782(18) 0.1170(19) Uani 1 1 d DU . .
O305 O 0.09596(12) 0.08715(13) 0.17634(12) 0.0611(13) Uani 1 1 d DU . .
O306 O 0.10736(12) 0.14064(12) 0.20336(13) 0.0650(14) Uani 1 1 d DU . .
O502 O 0.20806(13) 0.17329(12) 0.20650(14) 0.0703(14) Uani 1 1 d DU . .
O503 O 0.17474(14) 0.16944(13) 0.25997(14) 0.0733(15) Uani 1 1 d DU . .
O15A O 0.16587(14) 0.06287(13) 0.14180(12) 0.0698(14) Uani 1 1 d DU . .
O15B O 0.18532(13) 0.12021(13) 0.13561(12) 0.0649(14) Uani 1 1 d DU . .
C202 C 0.1246(3) -0.1111(2) 0.1767(3) 0.116(2) Uani 1 1 d U . .
H202 H 0.1039 -0.1236 0.1681 0.139 Uiso 1 1 calc R . .
O889 O 0.25457(14) 0.10582(17) 0.18506(18) 0.1063(19) Uani 1 1 d U A .
C888 C 0.2705(3) 0.0939(3) 0.2144(3) 0.108(2) Uani 1 1 d DU . .
O890 O 0.2530(3) 0.0845(4) 0.2431(3) 0.118(3) Uani 0.662(14) 1 d PDU A 1
H890 H 0.2316 0.0915 0.2411 0.176 Uiso 0.662(14) 1 calc PR A 1
O891 O 0.2598(6) 0.1113(7) 0.2424(5) 0.118(3) Uani 0.338(14) 1 d PDU A 2
H891 H 0.2373 0.1130 0.2418 0.176 Uiso 0.338(14) 1 calc PR A 2

loop_
_atom_site_aniso_label
_atom_site_aniso_U_11
_atom_site_aniso_U_22
_atom_site_aniso_U_33
_atom_site_aniso_U_23
_atom_site_aniso_U_13
_atom_site_aniso_U_12
C107 0.115(3) 0.051(3) 0.056(3) 0.009(3) 0.020(3) 0.021(3)
C108 0.138(4) 0.065(4) 0.070(4) 0.007(4) 0.022(4) 0.027(4)
C109 0.150(4) 0.065(4) 0.074(4) 0.009(4) 0.024(4) 0.024(4)
C110 0.147(4) 0.058(4) 0.070(4) 0.005(3) 0.023(4) 0.026(4)
C111 0.145(4) 0.060(4) 0.073(4) 0.001(4) 0.018(4) 0.024(4)
C112 0.132(4) 0.060(4) 0.069(4) 0.010(4) 0.017(4) 0.021(4)
C105 0.088(3) 0.047(3) 0.044(3) 0.003(3) 0.019(3) -0.001(3)
C106 0.080(4) 0.042(3) 0.037(3) 0.001(3) 0.014(3) 0.002(3)
C101 0.070(3) 0.052(3) 0.035(3) 0.001(3) 0.007(3) 0.003(3)
C102 0.081(4) 0.053(3) 0.040(3) 0.006(3) 0.011(3) 0.008(3)
C103 0.094(3) 0.050(3) 0.047(3) 0.009(3) 0.017(3) 0.011(3)
C104 0.086(4) 0.048(3) 0.049(3) 0.001(3) 0.021(3) 0.008(3)
C116 0.109(3) 0.062(3) 0.049(3) 0.000(3) 0.024(3) -0.020(3)
C117 0.116(4) 0.063(4) 0.048(4) 0.000(3) 0.022(4) -0.021(3)
C118 0.110(4) 0.062(4) 0.045(3) -0.001(3) 0.027(3) -0.017(4)
C113 0.100(3) 0.055(3) 0.045(3) 0.001(3) 0.025(3) -0.010(3)
C114 0.105(4) 0.060(4) 0.047(3) 0.003(3) 0.026(3) -0.019(3)
C115 0.108(4) 0.062(4) 0.049(3) 0.001(3) 0.021(3) -0.018(3)
C9 0.078(3) 0.055(3) 0.037(3) -0.003(3) 0.013(3) -0.014(3)
C14 0.086(4) 0.056(3) 0.041(3) -0.002(3) 0.015(3) -0.016(3)
C13 0.092(4) 0.057(3) 0.051(3) -0.006(3) 0.015(3) -0.015(3)
C12 0.095(3) 0.053(3) 0.041(3) -0.007(3) 0.018(3) -0.010(3)
C11 0.098(4) 0.061(3) 0.042(3) -0.004(3) 0.018(3) -0.017(3)
C10 0.092(4) 0.060(4) 0.041(3) -0.004(3) 0.015(3) -0.014(3)
C2 0.032(3) 0.033(3) 0.031(3) -0.002(2) 0.008(3) -0.003(2)
C3 0.047(3) 0.034(3) 0.028(3) -0.006(3) 0.008(3) -0.006(3)
C4 0.061(3) 0.047(3) 0.031(3) -0.007(3) 0.012(3) -0.013(3)
C5 0.060(3) 0.043(3) 0.037(3) -0.006(3) 0.010(3) -0.014(3)
C6 0.050(3) 0.039(3) 0.034(3) -0.006(3) 0.008(3) -0.014(3)
C7 0.038(3) 0.038(3) 0.029(3) -0.002(3) 0.006(3) -0.007(2)
C4A 0.034(3) 0.047(3) 0.057(3) -0.013(3) -0.002(3) 0.012(3)
C5A 0.034(3) 0.048(3) 0.063(3) -0.017(3) -0.002(3) 0.006(3)
C6A 0.028(3) 0.047(4) 0.055(3) -0.018(3) -0.004(3) 0.003(3)
C7A 0.029(3) 0.044(3) 0.048(3) -0.011(3) -0.002(3) 0.008(3)
C2A 0.025(3) 0.040(3) 0.039(3) -0.005(2) 0.002(3) 0.001(3)
C3A 0.023(3) 0.045(3) 0.045(3) -0.004(3) 0.001(3) 0.004(3)
Zn1 0.0533(7) 0.0310(6) 0.0425(6) 0.0023(5) -0.0010(5) 0.0050(5)
Zn2 0.0596(7) 0.0506(7) 0.0512(6) -0.0005(5) 0.0007(6) -0.0107(5)
Zn3 0.0562(7) 0.0712(8) 0.0597(7) -0.0177(6) 0.0076(6) -0.0069(6)
C1 0.024(4) 0.038(4) 0.036(4) 0.000 0.003(3) 0.000
C8 0.048(4) 0.039(4) 0.037(4) -0.005(3) 0.011(4) -0.020(4)
C15 0.100(3) 0.054(4) 0.042(3) -0.006(3) 0.021(3) -0.006(3)
C100 0.063(4) 0.063(4) 0.032(5) 0.000 0.000 0.000
C119 0.114(3) 0.068(4) 0.045(3) -0.001(3) 0.021(3) -0.021(3)
C200 0.158(5) 0.037(4) 0.137(4) -0.009(4) -0.030(4) 0.013(3)
C201 0.159(5) 0.047(4) 0.147(4) -0.014(4) -0.035(4) 0.018(4)
C203 0.148(6) 0.036(4) 0.139(5) -0.018(4) -0.049(5) 0.017(4)
C204 0.159(6) 0.040(4) 0.143(5) -0.014(4) -0.048(4) 0.009(4)
C205 0.166(5) 0.044(4) 0.141(4) -0.008(4) -0.041(4) 0.012(4)
C206 0.165(5) 0.040(4) 0.133(4) -0.009(3) -0.010(4) 0.013(3)
C300 0.059(3) 0.050(3) 0.074(3) -0.010(3) -0.032(3) 0.022(3)
C301 0.060(4) 0.053(4) 0.075(4) -0.011(4) -0.034(3) 0.017(3)
C302 0.058(5) 0.055(4) 0.075(4) -0.008(4) -0.029(4) 0.021(4)
C303 0.072(5) 0.049(5) 0.084(5) -0.018(4) -0.029(4) 0.020(4)
C304 0.069(4) 0.047(4) 0.080(4) -0.016(3) -0.031(3) 0.024(3)
C305 0.057(3) 0.054(4) 0.075(3) -0.008(3) -0.024(3) 0.020(3)
C500 0.091(5) 0.065(5) 0.077(5) -0.041(4) 0.019(4) -0.020(4)
C501 0.084(4) 0.058(4) 0.076(4) -0.034(4) 0.015(4) -0.021(4)
C502 0.084(4) 0.058(3) 0.076(4) -0.027(3) 0.014(3) -0.020(3)
C9A 0.046(3) 0.061(3) 0.071(3) -0.019(3) -0.012(3) 0.017(3)
C10A 0.058(4) 0.067(4) 0.077(4) -0.024(4) -0.016(3) 0.016(3)
C11A 0.057(4) 0.069(5) 0.082(5) -0.022(4) -0.021(4) 0.022(4)
C14A 0.054(4) 0.071(4) 0.082(4) -0.019(4) -0.022(4) 0.027(4)
O1 0.133(6) 0.127(6) 0.165(7) -0.035(5) 0.077(5) 0.001(5)
O119 0.113(3) 0.074(3) 0.040(3) -0.003(3) 0.020(3) -0.031(3)
O120 0.121(4) 0.068(3) 0.047(3) 0.008(3) 0.019(3) -0.018(3)
O123 0.055(3) 0.043(3) 0.040(3) 0.012(2) 0.002(2) -0.021(2)
O206 0.169(5) 0.040(3) 0.128(4) -0.002(3) 0.006(4) 0.024(3)
O207 0.171(5) 0.040(3) 0.140(4) -0.014(3) -0.010(4) 0.014(3)
O305 0.056(3) 0.056(3) 0.071(3) -0.006(3) -0.022(2) 0.021(3)
O306 0.056(3) 0.058(3) 0.081(3) -0.004(3) -0.034(3) 0.021(3)
O502 0.091(3) 0.050(3) 0.070(3) -0.024(3) 0.012(3) -0.024(3)
O503 0.081(4) 0.063(3) 0.077(4) -0.031(3) 0.022(3) -0.026(3)
O15A 0.110(4) 0.061(3) 0.038(3) -0.003(3) 0.029(3) -0.004(3)
O15B 0.105(3) 0.050(3) 0.040(3) -0.012(3) 0.011(3) -0.010(3)
C202 0.156(6) 0.045(4) 0.147(5) -0.013(4) -0.043(5) 0.019(4)
O889 0.044(4) 0.160(5) 0.115(5) 0.006(4) 0.005(3) 0.027(3)
C888 0.045(5) 0.166(6) 0.113(6) 0.015(5) 0.013(4) 0.033(4)
O890 0.048(4) 0.179(7) 0.126(5) 0.028(6) 0.026(4) 0.032(5)
O891 0.048(4) 0.179(7) 0.126(5) 0.028(6) 0.026(4) 0.032(5)

loop_
_atom_type_symbol
_atom_type_description
_atom_type_scat_dispersion_real
_atom_type_scat_dispersion_imag
_atom_type_scat_source
C C 0.0181 0.0091 'International Tables Vol C Tables 4.2.6.8 and 6.1.1.4'
O O 0.0492 0.0322 'International Tables Vol C Tables 4.2.6.8 and 6.1.1.4'
Zn Zn -1.5491 0.6778 'International Tables Vol C Tables 4.2.6.8 and 6.1.1.4'
H H 0.0000 0.0000 'International Tables Vol C Tables 4.2.6.8 and 6.1.1.4'

loop_
_geom_angle_atom_site_label_1
_geom_angle_atom_site_label_2
_geom_angle_atom_site_label_3
_geom_angle
_geom_angle_site_symmetry_1
_geom_angle_site_symmetry_3
C108 C107 C112 120.0 . .
C108 C107 C103 118.7 . .
C112 C107 C103 121.3 . .
C109 C108 C107 120.0 . .
C108 C109 C110 120.0 . .
C109 C110 C111 120.0 . .
C109 C110 C888 119.8(4) . 16_444
C111 C110 C888 120.2(4) . 16_444
C112 C111 C110 120.0 . .
C111 C112 C107 120.0 . .
C104 C105 C106 120.0 . .
C104 C105 C113 119.8 . .
C106 C105 C113 120.2 . .
C101 C106 C105 120.0 . .
C106 C101 C102 120.0 . .
C106 C101 C100 117.14(8) . .
C102 C101 C100 122.78(8) . .
C103 C102 C101 120.0 . .
C102 C103 C104 120.0 . .
C102 C103 C107 122.3 . .
C104 C103 C107 117.6 . .
C105 C104 C103 120.0 . .
C117 C116 C115 120.0 . .
C117 C116 C119 121.8(4) . .
C115 C116 C119 118.2(4) . .
C118 C117 C116 120.0 . .
C117 C118 C113 120.0 . .
C114 C113 C118 120.0 . .
C114 C113 C105 119.5 . .
C118 C113 C105 120.1 . .
C115 C114 C113 120.0 . .
C114 C115 C116 120.0 . .
C14 C9 C10 120.0 . .
C14 C9 C4 118.9 . .
C10 C9 C4 121.0 . .
C9 C14 C13 120.0 . .
C12 C13 C14 120.0 . .
C11 C12 C13 120.0 . .
C11 C12 C15 120.9(4) . .
C13 C12 C15 118.9(4) . .
C12 C11 C10 120.0 . .
C9 C10 C11 120.0 . .
C3 C2 C7 120.0 . .
C3 C2 C1 122.19(16) . .
C7 C2 C1 117.78(15) . .
C2 C3 C4 120.0 . .
C5 C4 C3 120.0 . .
C5 C4 C9 120.0 . .
C3 C4 C9 120.0 . .
C4 C5 C6 120.0 . .
C7 C6 C5 120.0 . .
C7 C6 C8 118.1(3) . .
C5 C6 C8 121.8(3) . .
C2 C7 C6 120.0 . .
C3A C4A C5A 120.0 . .
C3A C4A C9A 119.7(3) . .
C5A C4A C9A 120.1(3) . .
C6A C5A C4A 120.0 . .
C7A C6A C5A 120.0 . .
C7A C6A C203 119.3(4) . 8_554
C5A C6A C203 120.6(4) . 8_554
C6A C7A C2A 120.0 . .
C3A C2A C7A 120.0 . .
C3A C2A C1 117.92(16) . .
C7A C2A C1 122.08(16) . .
C4A C3A C2A 120.0 . .
O123 Zn1 O305 105.73(18) . .
O123 Zn1 O206 156.2(2) . .
O305 Zn1 O206 97.7(2) . .
O123 Zn1 O15A 92.19(17) . .
O305 Zn1 O15A 89.66(19) . .
O206 Zn1 O15A 91.6(2) . .
O123 Zn1 O119 88.00(17) . .
O305 Zn1 O119 92.36(19) . .
O206 Zn1 O119 87.3(2) . .
O15A Zn1 O119 177.8(2) . .
O123 Zn1 O207 97.4(2) . .
O305 Zn1 O207 156.9(2) . .
O206 Zn1 O207 59.3(2) . .
O15A Zn1 O207 88.2(2) . .
O119 Zn1 O207 89.6(2) . .
O120 Zn2 O306 126.0(2) . .
O120 Zn2 O503 117.6(2) . .
O306 Zn2 O503 114.5(2) . .
O120 Zn2 O123 93.81(18) . .
O306 Zn2 O123 93.68(17) . .
O503 Zn2 O123 96.42(18) . .
O120 Zn2 O1 86.1(2) . .
O306 Zn2 O1 85.5(3) . .
O503 Zn2 O1 84.5(3) . .
O123 Zn2 O1 179.0(3) . .
O889 Zn3 O502 105.6(2) . .
O889 Zn3 O123 114.6(2) . .
O502 Zn3 O123 110.39(19) . .
O889 Zn3 O15B 105.9(2) . .
O502 Zn3 O15B 112.6(2) . .
O123 Zn3 O15B 107.78(19) . .
C2A C1 C2A 105.4(5) 5_554 .
C2A C1 C2 112.1 5_554 .
C2A C1 C2 111.16(8) . .
C2A C1 C2 111.16(9) 5_554 5_554
C2A C1 C2 112.08(6) . 5_554
C2 C1 C2 105.1(4) . 5_554
C302 C8 C303 116.3(6) 3 3
C302 C8 C6 120.9(6) 3 .
C303 C8 C6 122.4(6) 3 .
O15B C15 O15A 127.1(8) . .
O15B C15 C12 118.7(7) . .
O15A C15 C12 114.2(7) . .
C101 C100 C101 110.47(7) 4_556 .
C101 C100 C101 110.47(8) 4_556 2
C101 C100 C101 107.48(15) . 2
C101 C100 C101 107.48(16) 4_556 3_556
C101 C100 C101 110.47(8) . 3_556
C101 C100 C101 110.47(9) 2 3_556
O119 C119 O120 128.4(8) . .
O119 C119 C116 118.7(8) . .
O120 C119 C116 112.7(7) . .
C201 C200 C205 115.8(10) . .
C201 C200 C206 118.5(11) . .
C205 C200 C206 125.7(11) . .
C200 C201 C202 122.7(10) . .
C202 C203 C204 114.6(9) . .
C202 C203 C6A 124.2(8) . 16_444
C204 C203 C6A 120.4(8) . 16_444
C205 C204 C203 119.3(9) . .
C200 C205 C204 126.6(10) . .
O206 C206 O207 120.9(9) . .
O206 C206 C200 121.7(10) . .
O207 C206 C200 117.4(10) . .
C301 C300 C304 117.5(7) . .
C301 C300 C305 122.0(7) . .
C304 C300 C305 120.5(7) . .
C300 C301 C302 121.6(7) . .
C8 C302 C301 121.3(7) 4 .
C304 C303 C8 122.0(7) . 4
C303 C304 C300 120.9(7) . .
O305 C305 O306 122.0(8) . .
O305 C305 C300 119.0(8) . .
O306 C305 C300 119.1(8) . .
C14A C500 C501 122.1(7) 14_454 .
C11A C501 C500 116.9(7) 14_454 .
C11A C501 C502 120.2(8) 14_454 .
C500 C501 C502 122.9(8) . .
O503 C502 O502 125.0(8) . .
O503 C502 C501 117.4(8) . .
O502 C502 C501 117.6(8) . .
C10A C9A C14A 117.8(7) . .
C10A C9A C4A 121.2(6) . .
C14A C9A C4A 121.0(6) . .
C9A C10A C11A 121.0(7) . .
C501 C11A C10A 121.9(7) 14_454 .
C500 C14A C9A 120.3(7) 14_454 .
C119 O119 Zn1 136.2(6) . .
C119 O120 Zn2 120.5(5) . .
Zn3 O123 Zn1 118.45(19) . .
Zn3 O123 Zn2 107.18(18) . .
Zn1 O123 Zn2 104.36(18) . .
C206 O206 Zn1 94.4(6) . .
C206 O207 Zn1 85.4(6) . .
C305 O305 Zn1 128.7(5) . .
C305 O306 Zn2 134.6(5) . .
C502 O502 Zn3 125.6(5) . .
C502 O503 Zn2 132.8(5) . .
C15 O15A Zn1 132.1(5) . .
C15 O15B Zn3 119.0(5) . .
C203 C202 C201 120.4(9) . .
C888 O889 Zn3 120.5(6) . .
O889 C888 O890 121.2(10) . .
O889 C888 O891 108.8(15) . .
O890 C888 O891 48.3(11) . .
O889 C888 C110 117.3(8) . 8_554
O890 C888 C110 120.4(10) . 8_554
O891 C888 C110 119.4(13) . 8_554

loop_
_geom_bond_atom_site_label_1
_geom_bond_atom_site_label_2
_geom_bond_distance
_geom_bond_site_symmetry_2
C107 C108 1.3900 .
C107 C112 1.3900 .
C107 C103 1.4974 .
C108 C109 1.3900 .
C109 C110 1.3900 .
C110 C111 1.3900 .
C110 C888 1.489(10) 16_444
C111 C112 1.3900 .
C105 C104 1.3900 .
C105 C106 1.3901 .
C105 C113 1.5192 .
C106 C101 1.3900 .
C101 C102 1.3901 .
C101 C100 1.5639(18) .
C102 C103 1.3897 .
C103 C104 1.3903 .
C116 C117 1.3900 .
C116 C115 1.3902 .
C116 C119 1.542(8) .
C117 C118 1.3898 .
C118 C113 1.3900 .
C113 C114 1.3900 .
C114 C115 1.3899 .
C9 C14 1.3897 .
C9 C10 1.3899 .
C9 C4 1.5317 .
C14 C13 1.3900 .
C13 C12 1.3900 .
C12 C11 1.3898 .
C12 C15 1.529(8) .
C11 C10 1.3900 .
C2 C3 1.3899 .
C2 C7 1.3900 .
C2 C1 1.569(5) .
C3 C4 1.3902 .
C4 C5 1.3899 .
C5 C6 1.3901 .
C6 C7 1.3900 .
C6 C8 1.492(7) .
C4A C3A 1.3900 .
C4A C5A 1.3900 .
C4A C9A 1.499(7) .
C5A C6A 1.3900 .
C6A C7A 1.3898 .
C6A C203 1.530(9) 8_554
C7A C2A 1.3902 .
C2A C3A 1.3900 .
C2A C1 1.556(5) .
Zn1 O123 1.999(4) .
Zn1 O305 2.026(4) .
Zn1 O206 2.103(5) .
Zn1 O15A 2.152(4) .
Zn1 O119 2.186(5) .
Zn1 O207 2.285(6) .
Zn2 O120 1.956(5) .
Zn2 O306 1.967(4) .
Zn2 O503 1.972(5) .
Zn2 O123 2.118(4) .
Zn2 O1 2.137(5) .
Zn3 O889 1.920(5) .
Zn3 O502 1.937(4) .
Zn3 O123 1.944(4) .
Zn3 O15B 1.955(4) .
C1 C2A 1.556(5) 5_554
C1 C2 1.569(5) 5_554
C8 C302 1.350(8) 3
C8 C303 1.393(8) 3
C15 O15B 1.207(8) .
C15 O15A 1.263(8) .
C100 C101 1.5639(19) 4_556
C100 C101 1.5639(17) 2
C100 C101 1.5639(19) 3_556
C119 O119 1.195(8) .
C119 O120 1.238(8) .
C200 C201 1.246(11) .
C200 C205 1.274(11) .
C200 C206 1.498(11) .
C201 C202 1.490(10) .
C203 C202 1.286(11) .
C203 C204 1.401(11) .
C203 C6A 1.530(9) 16_444
C204 C205 1.364(10) .
C206 O206 1.238(9) .
C206 O207 1.265(9) .
C300 C301 1.360(8) .
C300 C304 1.362(8) .
C300 C305 1.440(9) .
C301 C302 1.400(8) .
C302 C8 1.350(8) 4
C303 C304 1.376(8) .
C303 C8 1.393(8) 4
C305 O305 1.263(8) .
C305 O306 1.252(8) .
C500 C14A 1.358(8) 14_454
C500 C501 1.389(9) .
C501 C11A 1.365(9) 14_454
C501 C502 1.467(10) .
C502 O503 1.241(8) .
C502 O502 1.266(8) .
C9A C10A 1.350(8) .
C9A C14A 1.415(8) .
C10A C11A 1.394(8) .
C11A C501 1.365(9) 14_454
C14A C500 1.358(8) 14_454
O889 C888 1.251(10) .
C888 O890 1.232(8) .
C888 O891 1.225(9) .
C888 C110 1.489(10) 8_554
